data_7000760
loop_
_publ_author_name
'Gruenwald, Katrin R.'
'Kirillov, Alexander M.'
'Haukka, Matti'
'Sanchiz, Joaquin'
'Pombeiro, Armando J. L.'

_publ_section_title
;
 Mono-, di- and polynuclear copper(II) compounds derived from
 N-butyldiethanolamine: structural features, magnetism and catalytic
 activity for the mild peroxidative oxidation of cyclohexane
;
_journal_issue 12
_journal_name_full 'Dalton Transactions'
_journal_page_first 2109
_journal_page_last 2120
_journal_paper_doi 10.1039/b813160k
_journal_year 2009
_chemical_formula_moiety 'C12 H20 Cu N O4, H2 O'
_chemical_formula_sum 'C12 H22 Cu N O5'
_chemical_formula_weight 323.85
_chemical_name_systematic
;
?
;
_space_group_IT_number 2
_symmetry_cell_setting triclinic
_symmetry_space_group_name_Hall '-P 1'
_symmetry_space_group_name_H-M 'P -1'
_atom_sites_solution_hydrogens mixed
_atom_sites_solution_primary direct
_atom_sites_solution_secondary difmap
_audit_creation_method SHELXL-97
_cell_angle_alpha 74.038(4)
_cell_angle_beta 84.244(3)
_cell_angle_gamma 70.545(3)
_cell_formula_units_Z 2
_cell_length_a 8.4037(5)
_cell_length_b 8.5697(5)
_cell_length_c 10.9509(6)
_cell_measurement_reflns_used 3058
_cell_measurement_temperature 120(2)
_cell_measurement_theta_max 27.48
_cell_measurement_theta_min 1.00
_cell_volume 714.92(7)
_computing_cell_refinement 'Denzo/Scalepack (Otwinowski & Minor, 1997)'
_computing_data_collection 'Collect (Bruker AXS BV, 1997-2004)'
_computing_data_reduction 'Denzo/Scalepack (Otwinowski & Minor, 1997)'
_computing_molecular_graphics 'Diamond v.3.1d (Brandenburg, 2006)'
_computing_publication_material 'SHELXL-97 (Sheldrick, 1997)'
_computing_structure_refinement 'SHELXL-97 (Sheldrick, 1997)'
_computing_structure_solution 'SHELXS-97 (Sheldrick, 1997)'
_diffrn_ambient_temperature 120(2)
_diffrn_detector_area_resol_mean 9
_diffrn_measured_fraction_theta_full 0.992
_diffrn_measured_fraction_theta_max 0.992
_diffrn_measurement_device '95mm CCD camera on \k-goniostat'
_diffrn_measurement_device_type 'Nonius KappaCCD'
_diffrn_measurement_method '\f scans and \w scans with \k offset'
_diffrn_radiation_monochromator 'horizontally mounted graphite crystal'
_diffrn_radiation_source 'fine-focus sealed tube'
_diffrn_radiation_type MoK\a
_diffrn_radiation_wavelength 0.71073
_diffrn_reflns_av_R_equivalents 0.0817
_diffrn_reflns_av_sigmaI/netI 0.0600
_diffrn_reflns_limit_h_max 10
_diffrn_reflns_limit_h_min -10
_diffrn_reflns_limit_k_max 11
_diffrn_reflns_limit_k_min -10
_diffrn_reflns_limit_l_max 14
_diffrn_reflns_limit_l_min -13
_diffrn_reflns_number 13165
_diffrn_reflns_theta_full 27.36
_diffrn_reflns_theta_max 27.36
_diffrn_reflns_theta_min 2.57
_exptl_absorpt_coefficient_mu 1.543
_exptl_absorpt_correction_T_max 0.9131
_exptl_absorpt_correction_T_min 0.7655
_exptl_absorpt_correction_type multi-scan
_exptl_absorpt_process_details 'SORTAV (Blessing, 1995)'
_exptl_crystal_colour blue
_exptl_crystal_density_diffrn 1.504
_exptl_crystal_density_method 'not measured'
_exptl_crystal_description block
_exptl_crystal_F_000 340
_exptl_crystal_size_max 0.18
_exptl_crystal_size_mid 0.12
_exptl_crystal_size_min 0.06
_refine_diff_density_max 0.860
_refine_diff_density_min -0.853
_refine_diff_density_rms 0.154
_refine_ls_extinction_method none
_refine_ls_goodness_of_fit_ref 1.060
_refine_ls_hydrogen_treatment constr
_refine_ls_matrix_type full
_refine_ls_number_parameters 175
_refine_ls_number_reflns 3209
_refine_ls_number_restraints 0
_refine_ls_restrained_S_all 1.060
_refine_ls_R_factor_all 0.0656
_refine_ls_R_factor_gt 0.0479
_refine_ls_shift/su_max 0.000
_refine_ls_shift/su_mean 0.000
_refine_ls_structure_factor_coef Fsqd
_refine_ls_weighting_details 'calc w=1/[\s^2^(Fo^2^)+(0.0844P)^2^+0.0000P] where P=(Fo^2^+2Fc^2^)/3'
_refine_ls_weighting_scheme calc
_refine_ls_wR_factor_gt 0.1227
_refine_ls_wR_factor_ref 0.1332
_reflns_number_gt 2601
_reflns_number_total 3209
_reflns_threshold_expression >2sigma(I)
_cod_data_source_file b813160k.txt
_cod_data_source_block 4
_cod_database_code 7000760

loop_
_symmetry_equiv_pos_as_xyz
'x, y, z'
'-x, -y, -z'

loop_
_atom_site_label
_atom_site_type_symbol
_atom_site_fract_x
_atom_site_fract_y
_atom_site_fract_z
_atom_site_U_iso_or_equiv
_atom_site_adp_type
_atom_site_occupancy
_atom_site_symmetry_multiplicity
_atom_site_calc_flag
_atom_site_refinement_flags
_atom_site_disorder_assembly
_atom_site_disorder_group
Cu1 Cu 0.48704(4) 0.61247(4) 0.86675(3) 0.02278(16) Uani 1 1 d . . .
O1 O 0.6358(3) 0.5095(3) 1.0083(2) 0.0303(5) Uani 1 1 d . . .
O2 O 0.6110(3) 0.4154(3) 0.7429(2) 0.0315(5) Uani 1 1 d . . .
H2O H 0.6873 0.3334 0.7846 0.047 Uiso 1 1 d R . .
O3 O 0.3242(3) 0.7321(3) 0.7331(2) 0.0235(4) Uani 1 1 d . . .
O4 O 0.1229(3) 0.8997(3) 0.8345(2) 0.0278(5) Uani 1 1 d . . .
O5 O 0.8349(3) 0.1512(3) 0.8996(2) 0.0485(7) Uani 1 1 d . . .
H5O H 0.8506 0.1486 0.9813 0.073 Uiso 1 1 d R . .
H5P H 0.9257 0.0800 0.8851 0.073 Uiso 1 1 d R . .
N1 N 0.6768(3) 0.7103(3) 0.7851(2) 0.0244(6) Uani 1 1 d . . .
C1 C 0.7934(4) 0.5356(4) 0.9940(3) 0.0270(7) Uani 1 1 d . . .
H1A H 0.8792 0.4416 0.9647 0.032 Uiso 1 1 calc R . .
H1B H 0.8303 0.5397 1.0758 0.032 Uiso 1 1 calc R . .
C2 C 0.7711(4) 0.7057(4) 0.8956(3) 0.0285(7) Uani 1 1 d . . .
H2A H 0.7075 0.8015 0.9333 0.034 Uiso 1 1 calc R . .
H2B H 0.8828 0.7182 0.8670 0.034 Uiso 1 1 calc R . .
C3 C 0.6918(4) 0.5157(4) 0.6503(3) 0.0333(8) Uani 1 1 d . . .
H3A H 0.6060 0.6071 0.5922 0.040 Uiso 1 1 calc R . .
H3B H 0.7703 0.4427 0.5994 0.040 Uiso 1 1 calc R . .
C4 C 0.7886(4) 0.5961(4) 0.7094(3) 0.0308(7) Uani 1 1 d . . .
H4A H 0.8773 0.5046 0.7650 0.037 Uiso 1 1 calc R . .
H4B H 0.8449 0.6630 0.6415 0.037 Uiso 1 1 calc R . .
C5 C 0.6141(4) 0.8878(4) 0.7010(3) 0.0268(7) Uani 1 1 d . . .
H5A H 0.5593 0.8839 0.6265 0.032 Uiso 1 1 calc R . .
H5B H 0.7123 0.9274 0.6694 0.032 Uiso 1 1 calc R . .
C6 C 0.4898(4) 1.0185(4) 0.7635(3) 0.0276(7) Uani 1 1 d . . .
H6A H 0.5520 1.0585 0.8141 0.033 Uiso 1 1 calc R . .
H6B H 0.4139 0.9645 0.8217 0.033 Uiso 1 1 calc R . .
C7 C 0.3857(4) 1.1706(4) 0.6626(3) 0.0313(7) Uani 1 1 d . . .
H7A H 0.4627 1.2238 0.6051 0.038 Uiso 1 1 calc R . .
H7B H 0.3262 1.1288 0.6112 0.038 Uiso 1 1 calc R . .
C8 C 0.2565(5) 1.3057(5) 0.7187(4) 0.0429(9) Uani 1 1 d . . .
H8A H 0.1820 1.2531 0.7777 0.064 Uiso 1 1 calc R . .
H8B H 0.1894 1.3970 0.6502 0.064 Uiso 1 1 calc R . .
H8C H 0.3150 1.3541 0.7642 0.064 Uiso 1 1 calc R . .
C9 C 0.1832(4) 0.8485(4) 0.7388(3) 0.0231(6) Uani 1 1 d . . .
C10 C 0.0870(4) 0.9274(4) 0.6150(3) 0.0227(6) Uani 1 1 d . . .
C11 C 0.1264(4) 0.8439(4) 0.5182(3) 0.0251(6) Uani 1 1 d . . .
H11 H 0.2135 0.7367 0.5302 0.030 Uiso 1 1 calc R . .
C12 C 0.0407(4) 0.9150(4) 0.4050(3) 0.0253(6) Uani 1 1 d . . .
H12 H 0.0689 0.8561 0.3400 0.030 Uiso 1 1 calc R . .

loop_
_atom_site_aniso_label
_atom_site_aniso_U_11
_atom_site_aniso_U_22
_atom_site_aniso_U_33
_atom_site_aniso_U_23
_atom_site_aniso_U_13
_atom_site_aniso_U_12
Cu1 0.0211(2) 0.0209(2) 0.0209(2) 0.00102(15) -0.00400(14) -0.00377(15)
O1 0.0231(11) 0.0380(13) 0.0243(11) 0.0083(10) -0.0076(9) -0.0139(10)
O2 0.0326(12) 0.0215(11) 0.0351(13) -0.0044(10) -0.0068(10) -0.0023(9)
O3 0.0217(10) 0.0208(10) 0.0220(10) -0.0005(8) -0.0051(8) -0.0018(8)
O4 0.0293(11) 0.0279(12) 0.0216(11) -0.0053(9) -0.0041(9) -0.0030(9)
O5 0.0534(16) 0.0378(15) 0.0281(13) -0.0066(11) -0.0098(11) 0.0202(12)
N1 0.0254(13) 0.0183(12) 0.0228(13) 0.0011(10) -0.0013(10) -0.0031(10)
C1 0.0227(14) 0.0268(16) 0.0262(16) 0.0020(13) -0.0050(12) -0.0066(12)
C2 0.0260(15) 0.0256(16) 0.0303(17) 0.0003(13) -0.0077(13) -0.0073(13)
C3 0.0421(19) 0.0223(16) 0.0248(16) -0.0025(13) -0.0023(14) 0.0010(14)
C4 0.0283(16) 0.0275(17) 0.0262(16) -0.0009(13) 0.0058(13) -0.0021(13)
C5 0.0291(16) 0.0206(15) 0.0239(15) 0.0026(12) -0.0023(13) -0.0053(12)
C6 0.0314(16) 0.0205(15) 0.0288(16) -0.0016(13) -0.0020(13) -0.0088(13)
C7 0.0314(17) 0.0238(16) 0.0327(17) -0.0029(14) -0.0030(14) -0.0040(13)
C8 0.043(2) 0.0290(18) 0.051(2) -0.0079(17) -0.0011(18) -0.0055(16)
C9 0.0236(14) 0.0193(14) 0.0249(15) -0.0012(12) -0.0031(12) -0.0077(12)
C10 0.0208(14) 0.0189(14) 0.0249(15) -0.0014(12) -0.0039(11) -0.0042(11)
C11 0.0260(15) 0.0198(15) 0.0241(15) -0.0015(12) -0.0039(12) -0.0025(12)
C12 0.0280(15) 0.0214(15) 0.0240(15) -0.0053(12) -0.0035(12) -0.0043(12)

loop_
_atom_type_symbol
_atom_type_description
_atom_type_scat_dispersion_real
_atom_type_scat_dispersion_imag
_atom_type_scat_source
C C 0.0033 0.0016 'International Tables Vol C Tables 4.2.6.8 and 6.1.1.4'
H H 0.0000 0.0000 'International Tables Vol C Tables 4.2.6.8 and 6.1.1.4'
N N 0.0061 0.0033 'International Tables Vol C Tables 4.2.6.8 and 6.1.1.4'
O O 0.0106 0.0060 'International Tables Vol C Tables 4.2.6.8 and 6.1.1.4'
Cu Cu 0.3201 1.2651 'International Tables Vol C Tables 4.2.6.8 and 6.1.1.4'

loop_
_geom_angle_atom_site_label_1
_geom_angle_atom_site_label_2
_geom_angle_atom_site_label_3
_geom_angle
_geom_angle_site_symmetry_1
_geom_angle_site_symmetry_3
_geom_angle_publ_flag
O1 Cu1 O1 76.50(10) . 2_667 yes
O1 Cu1 O3 174.38(9) . . yes
O1 Cu1 O3 102.01(9) 2_667 . ?
O1 Cu1 N1 83.31(9) . . yes
O1 Cu1 N1 159.78(10) 2_667 . ?
O3 Cu1 N1 98.00(9) . . yes
O1 Cu1 O2 99.17(9) . . yes
O1 Cu1 O2 101.57(10) 2_667 . ?
O3 Cu1 O2 86.43(8) . . ?
N1 Cu1 O2 82.40(9) . . ?
O1 Cu1 Cu1 38.35(6) . 2_667 ?
O1 Cu1 Cu1 38.15(6) 2_667 2_667 ?
O3 Cu1 Cu1 139.90(6) . 2_667 ?
N1 Cu1 Cu1 121.65(7) . 2_667 ?
O2 Cu1 Cu1 103.25(6) . 2_667 ?
C1 O1 Cu1 117.56(18) . . ?
C1 O1 Cu1 138.89(19) . 2_667 ?
Cu1 O1 Cu1 103.50(10) . 2_667 yes
C3 O2 Cu1 98.60(17) . . ?
C3 O2 H2O 106.6 . . ?
Cu1 O2 H2O 109.0 . . ?
C9 O3 Cu1 126.80(19) . . ?
H5O O5 H5P 100.8 . . ?
C4 N1 C5 108.8(2) . . ?
C4 N1 C2 110.0(2) . . ?
C5 N1 C2 111.1(2) . . ?
C4 N1 Cu1 109.0(2) . . ?
C5 N1 Cu1 113.63(19) . . ?
C2 N1 Cu1 104.29(18) . . ?
O1 C1 C2 106.5(2) . . ?
O1 C1 H1A 110.4 . . ?
C2 C1 H1A 110.4 . . ?
O1 C1 H1B 110.4 . . ?
C2 C1 H1B 110.4 . . ?
H1A C1 H1B 108.6 . . ?
N1 C2 C1 108.8(3) . . ?
N1 C2 H2A 109.9 . . ?
C1 C2 H2A 109.9 . . ?
N1 C2 H2B 109.9 . . ?
C1 C2 H2B 109.9 . . ?
H2A C2 H2B 108.3 . . ?
O2 C3 C4 112.0(3) . . ?
O2 C3 H3A 109.2 . . ?
C4 C3 H3A 109.2 . . ?
O2 C3 H3B 109.2 . . ?
C4 C3 H3B 109.2 . . ?
H3A C3 H3B 107.9 . . ?
N1 C4 C3 111.8(3) . . ?
N1 C4 H4A 109.2 . . ?
C3 C4 H4A 109.2 . . ?
N1 C4 H4B 109.2 . . ?
C3 C4 H4B 109.2 . . ?
H4A C4 H4B 107.9 . . ?
N1 C5 C6 115.0(3) . . ?
N1 C5 H5A 108.5 . . ?
C6 C5 H5A 108.5 . . ?
N1 C5 H5B 108.5 . . ?
C6 C5 H5B 108.5 . . ?
H5A C5 H5B 107.5 . . ?
C5 C6 C7 110.1(3) . . ?
C5 C6 H6A 109.6 . . ?
C7 C6 H6A 109.6 . . ?
C5 C6 H6B 109.6 . . ?
C7 C6 H6B 109.6 . . ?
H6A C6 H6B 108.2 . . ?
C8 C7 C6 113.0(3) . . ?
C8 C7 H7A 109.0 . . ?
C6 C7 H7A 109.0 . . ?
C8 C7 H7B 109.0 . . ?
C6 C7 H7B 109.0 . . ?
H7A C7 H7B 107.8 . . ?
C7 C8 H8A 109.5 . . ?
C7 C8 H8B 109.5 . . ?
H8A C8 H8B 109.5 . . ?
C7 C8 H8C 109.5 . . ?
H8A C8 H8C 109.5 . . ?
H8B C8 H8C 109.5 . . ?
O4 C9 O3 125.8(3) . . ?
O4 C9 C10 119.6(3) . . ?
O3 C9 C10 114.6(2) . . ?
C11 C10 C12 118.6(3) . 2_576 ?
C11 C10 C9 120.3(3) . . ?
C12 C10 C9 121.1(3) 2_576 . ?
C12 C11 C10 120.7(3) . . ?
C12 C11 H11 119.6 . . ?
C10 C11 H11 119.6 . . ?
C11 C12 C10 120.7(3) . 2_576 ?
C11 C12 H12 119.7 . . ?
C10 C12 H12 119.7 2_576 . ?

loop_
_geom_bond_atom_site_label_1
_geom_bond_atom_site_label_2
_geom_bond_distance
_geom_bond_site_symmetry_2
_geom_bond_publ_flag
Cu1 O1 1.909(2) . yes
Cu1 O1 1.918(2) 2_667 yes
Cu1 O3 1.925(2) . yes
Cu1 N1 2.059(3) . yes
Cu1 O2 2.362(2) . yes
Cu1 Cu1 3.0057(7) 2_667 yes
O1 C1 1.402(4) . ?
O1 Cu1 1.918(2) 2_667 ?
O2 C3 1.414(4) . ?
O2 H2O 0.8340 . ?
O3 C9 1.279(4) . ?
O4 C9 1.242(4) . ?
O5 H5O 0.9114 . ?
O5 H5P 0.8352 . ?
N1 C4 1.485(4) . ?
N1 C5 1.494(4) . ?
N1 C2 1.496(4) . ?
C1 C2 1.522(4) . ?
C1 H1A 0.9900 . ?
C1 H1B 0.9900 . ?
C2 H2A 0.9900 . ?
C2 H2B 0.9900 . ?
C3 C4 1.510(5) . ?
C3 H3A 0.9900 . ?
C3 H3B 0.9900 . ?
C4 H4A 0.9900 . ?
C4 H4B 0.9900 . ?
C5 C6 1.521(5) . ?
C5 H5A 0.9900 . ?
C5 H5B 0.9900 . ?
C6 C7 1.526(4) . ?
C6 H6A 0.9900 . ?
C6 H6B 0.9900 . ?
C7 C8 1.522(5) . ?
C7 H7A 0.9900 . ?
C7 H7B 0.9900 . ?
C8 H8A 0.9800 . ?
C8 H8B 0.9800 . ?
C8 H8C 0.9800 . ?
C9 C10 1.517(4) . ?
C10 C11 1.391(4) . ?
C10 C12 1.393(4) 2_576 ?
C11 C12 1.377(4) . ?
C11 H11 0.9500 . ?
C12 C10 1.393(4) 2_576 ?
C12 H12 0.9500 . ?

loop_
_geom_hbond_atom_site_label_D
_geom_hbond_atom_site_label_H
_geom_hbond_atom_site_label_A
_geom_hbond_distance_DH
_geom_hbond_distance_HA
_geom_hbond_distance_DA
_geom_hbond_angle_DHA
_geom_hbond_site_symmetry_A
_geom_hbond_publ_flag
O2 H2O O5 0.83 1.87 2.699(3) 171.0 . yes
O5 H5O O4 0.91 1.96 2.865(3) 169.0 2_667 yes
O5 H5P O4 0.84 2.01 2.834(3) 171.4 1_645 yes
